data_2009144
loop_
_publ_author_name
'Bujak, Maciej'
'Zaleski, Jacek'

_publ_section_title
;
 Phase transition in bis(ethyldimethylammonium)
 pentachloroantimonate(III)
;
_journal_issue 11
_journal_name_full 'Acta Crystallographica Section C'
_journal_page_first 1775
_journal_page_last 1778
_journal_paper_doi 10.1107/S0108270199009464
_journal_volume 55
_journal_year 1999
_chemical_formula_iupac '(C4 H12 N1)2 [Sb Cl5]'
_chemical_formula_sum 'C8 H24 Cl5 N2 Sb'
_chemical_formula_weight 447.29
_chemical_name_systematic
;
 ?
;
_space_group_IT_number 19
_symmetry_cell_setting orthorhombic
_symmetry_space_group_name_Hall 'P 2ac 2ab'
_symmetry_space_group_name_H-M 'P 21 21 21'
_audit_creation_method SHELXL-97
_cell_angle_alpha 90.00
_cell_angle_beta 90.00
_cell_angle_gamma 90.00
_cell_formula_units_Z 4
_cell_length_a 5.8260(10)
_cell_length_b 17.925(4)
_cell_length_c 17.949(4)
_cell_measurement_reflns_used 31
_cell_measurement_temperature 293(2)
_cell_measurement_theta_max 13
_cell_measurement_theta_min 6
_cell_volume 1874.4(7)
_computing_cell_refinement 'Kuma Diffraction Software'
_computing_data_collection 'Kuma Diffraction Software (Kuma, 1996)'
_computing_data_reduction 'Kuma Diffraction Software'
_computing_molecular_graphics 'SHELXTL (Sheldrick, 1990)'
_computing_publication_material SHELXL97
_computing_structure_refinement 'SHELXL97 (Sheldrick, 1997a)'
_computing_structure_solution 'SHELXS97 (Sheldrick, 1997b)'
_diffrn_ambient_temperature 293(2)
_diffrn_measured_fraction_theta_full 0.951
_diffrn_measured_fraction_theta_max 0.951
_diffrn_measurement_device_type 'Kuma KM-4'
_diffrn_measurement_method \w-\q
_diffrn_radiation_monochromator graphite
_diffrn_radiation_source 'fine-focus sealed tube'
_diffrn_radiation_type MoK\a
_diffrn_radiation_wavelength 0.71073
_diffrn_reflns_av_R_equivalents 0.031
_diffrn_reflns_av_sigmaI/netI 0.0352
_diffrn_reflns_limit_h_max 6
_diffrn_reflns_limit_h_min -6
_diffrn_reflns_limit_k_max 0
_diffrn_reflns_limit_k_min -21
_diffrn_reflns_limit_l_max 0
_diffrn_reflns_limit_l_min -21
_diffrn_reflns_number 3159
_diffrn_reflns_theta_full 26.06
_diffrn_reflns_theta_max 26.06
_diffrn_reflns_theta_min 1.61
_diffrn_standards_decay_% 0.78
_diffrn_standards_interval_count 50
_diffrn_standards_number 2
_exptl_absorpt_coefficient_mu 2.167
_exptl_absorpt_correction_T_max 0.486
_exptl_absorpt_correction_T_min 0.446
_exptl_absorpt_correction_type 'empirical via \y scans (Sheldrick, 1990)'
_exptl_crystal_colour colourless
_exptl_crystal_density_diffrn 1.585
_exptl_crystal_density_meas 1.570(10)
_exptl_crystal_density_method 'flotation in CCl~4~/CHCl~3~'
_exptl_crystal_description needle
_exptl_crystal_F_000 888
_exptl_crystal_size_max 0.38
_exptl_crystal_size_mid 0.37
_exptl_crystal_size_min 0.35
_refine_diff_density_max 0.439
_refine_diff_density_min -0.518
_refine_ls_abs_structure_details 'Flack (1983)'
_refine_ls_abs_structure_Flack -0.03(3)
_refine_ls_extinction_coef 0.0948(9)
_refine_ls_extinction_method 'SHELXL97 (Sheldrick, 1997a)'
_refine_ls_goodness_of_fit_ref 1.121
_refine_ls_hydrogen_treatment constr
_refine_ls_matrix_type full
_refine_ls_number_parameters 239
_refine_ls_number_reflns 3077
_refine_ls_number_restraints 284
_refine_ls_restrained_S_all 1.082
_refine_ls_R_factor_all 0.040
_refine_ls_R_factor_gt 0.030
_refine_ls_shift/su_max 0.038
_refine_ls_shift/su_mean 0.002
_refine_ls_structure_factor_coef Fsqd
_refine_ls_weighting_details 'w = 1/[\s^2^(Fo^2^)+(0.0452P)^2^+0.3435P] where P = (Fo^2^+2Fc^2^)/3'
_refine_ls_weighting_scheme calc
_refine_ls_wR_factor_ref 0.079
_reflns_number_gt 2705
_reflns_number_total 3077
_reflns_threshold_expression I>2\s(I)
_cod_data_source_file ka1330.cif
_cod_data_source_block 1
_cod_depositor_comments
;
The following automatic conversions were performed:

'_refine_ls_weighting_scheme' value 'calc w =
1/[\s^2^(Fo^2^)+(0.0452P)^2^+0.3435P] where P = (Fo^2^+2Fc^2^)/3' was
changed to 'calc'. New tag '_refine_ls_weighting_details' was
created. The value of the new tag was set to 'w =
1/[\s^2^(Fo^2^)+(0.0452P)^2^+0.3435P] where P = (Fo^2^+2Fc^2^)/3'.

Automatic conversion script
Id: cif_fix_values 3143 2015-03-26 13:38:13Z robertas 
;
_cod_database_code 2009144

loop_
_symmetry_equiv_pos_as_xyz
'x, y, z'
'-x+1/2, -y, z+1/2'
'-x, y+1/2, -z+1/2'
'x+1/2, -y+1/2, -z'

loop_
_atom_site_label
_atom_site_fract_x
_atom_site_fract_y
_atom_site_fract_z
_atom_site_U_iso_or_equiv
_atom_site_adp_type
_atom_site_calc_flag
_atom_site_refinement_flags
_atom_site_occupancy
_atom_site_disorder_assembly
_atom_site_disorder_group
_atom_site_type_symbol
Sb1 .13852(4) .517950(10) .782460(10) .04293(5) Uani d . 1 . . Sb
Cl1 .1137(2) .42598(5) .66090(5) .0638(3) Uani d . 1 . . Cl
Cl2 .1231(3) .60306(7) .89298(6) .0769(3) Uani d . 1 . . Cl
Cl3 .1821(2) .62754(6) .69759(6) .0662(3) Uani d . 1 . . Cl
Cl4 .0801(2) .39573(6) .87482(6) .0678(3) Uani d . 1 . . Cl
Cl5 -.26649(14) .52621(6) .77272(6) .0638(3) Uani d . 1 . . Cl
N11 .4442(16) .2893(5) .7099(5) .075(2) Uani d PU .50 A 1 N
H11D .3577 .3300 .7015 .094(12) Uiso d PR .50 A 1 H
C11 .574(2) .3243(6) .7730(7) .093(3) Uani d PU .50 A 1 C
H11A .6756 .3641 .7593 .133(7) Uiso d PR .50 A 1 H
H11B .6618 .2808 .7855 .133(7) Uiso d PR .50 A 1 H
H11C .4837 .3391 .8153 .133(7) Uiso d PR .50 A 1 H
C21 .306(2) .2308(6) .7297(9) .112(4) Uani d PU .50 A 1 C
H21A .2068 .2198 .6885 .133(7) Uiso d PR .50 A 1 H
H21B .2161 .2456 .7719 .133(7) Uiso d PR .50 A 1 H
H21C .3942 .1872 .7421 .133(7) Uiso d PR .50 A 1 H
C31 .594(3) .2825(7) .6403(7) .099(3) Uani d PU .50 A 1 C
H31A .6524 .3288 .6211 .18(2) Uiso d PR .50 A 1 H
H31B .7214 .2503 .6513 .18(2) Uiso d PR .50 A 1 H
C41 .413(3) .2473(9) .5830(8) .118(5) Uani d PU .50 A 1 C
H41A .4963 .2376 .5379 .133(7) Uiso d PR .50 A 1 H
H41B .2864 .2800 .5725 .133(7) Uiso d PR .50 A 1 H
H41C .3557 .2012 .6029 .133(7) Uiso d PR .50 A 1 H
N12 .4310(14) .2989(4) .7084(6) .0604(18) Uani d PU .50 B 2 N
H12D .3438 .3350 .6880 .094(12) Uiso d PR .50 B 2 H
C12 .615(2) .3180(8) .7632(9) .097(4) Uani d PU .50 B 2 C
H12A .7140 .3521 .7374 .133(7) Uiso d PR .50 B 2 H
H12B .7057 .2801 .7870 .133(7) Uiso d PR .50 B 2 H
H12C .5284 .3446 .8002 .133(7) Uiso d PR .50 B 2 H
C22 .2632(19) .2437(6) .7442(7) .072(3) Uani d PU .50 B 2 C
H22A .1603 .2210 .7091 .133(7) Uiso d PR .50 B 2 H
H22B .1762 .2702 .7812 .133(7) Uiso d PR .50 B 2 H
H22C .3535 .2057 .7680 .133(7) Uiso d PR .50 B 2 H
C32 .540(3) .2571(9) .6494(7) .111(4) Uani d PU .50 B 2 C
H32A .6955 .2752 .6495 .18(2) Uiso d PR .50 B 2 H
H32B .5444 .2043 .6579 .18(2) Uiso d PR .50 B 2 H
C42 .486(4) .2799(11) .5757(9) .158(7) Uani d PU .50 B 2 C
H42A .5731 .2558 .5372 .133(7) Uiso d PR .50 B 2 H
H42B .4841 .3327 .5670 .133(7) Uiso d PR .50 B 2 H
H42C .3317 .2612 .5754 .133(7) Uiso d PR .50 B 2 H
N21 -.2345(17) .4499(7) 1.0042(5) .087(2) Uani d PU .50 C 3 N
H21D -.1450 .4364 .9656 .094(12) Uiso d PR .50 C 3 H
C51 -.4267(17) .4880(9) .9835(6) .105(4) Uani d PU .50 C 3 C
H51A -.5081 .4521 .9538 .133(7) Uiso d PR .50 C 3 H
H51B -.5256 .5062 1.0222 .133(7) Uiso d PR .50 C 3 H
H51C -.3785 .5288 .9526 .133(7) Uiso d PR .50 C 3 H
C61 -.076(2) .5002(9) 1.0581(8) .107(4) Uani d PU .50 C 3 C
H61A .0605 .4768 1.0770 .133(7) Uiso d PR .50 C 3 H
H61B -.0343 .5422 1.0279 .133(7) Uiso d PR .50 C 3 H
H61C -.1691 .5167 1.0991 .133(7) Uiso d PR .50 C 3 H
C71 -.248(3) .3812(9) 1.0568(8) .123(4) Uani d PU .50 C 3 C
H71A -.1091 .3595 1.0771 .18(2) Uiso d PR .50 C 3 H
H71B -.3453 .3964 1.0980 .18(2) Uiso d PR .50 C 3 H
C81 -.383(3) .3269(10) 1.0100(9) .141(5) Uani d PU .50 C 3 C
H81A -.4159 .2834 1.0393 .133(7) Uiso d PR .50 C 3 H
H81B -.5244 .3479 .9920 .133(7) Uiso d PR .50 C 3 H
H81C -.2883 .3132 .9685 .133(7) Uiso d PR .50 C 3 H
N22 -.2122(18) .4553(7) 1.0087(6) .081(2) Uani d PU .50 D 4 N
H22D -.1313 .4394 .9690 .094(12) Uiso d PR .50 D 4 H
C52 -.3754(19) .5140(8) .9728(6) .099(3) Uani d PU .50 D 4 C
H52A -.4816 .4966 .9357 .133(7) Uiso d PR .50 D 4 H
H52B -.4588 .5322 1.0151 .133(7) Uiso d PR .50 D 4 H
H52C -.2834 .5534 .9523 .133(7) Uiso d PR .50 D 4 H
C62 -.072(3) .4854(10) 1.0600(6) .099(4) Uani d PU .50 D 4 C
H62A .0109 .5278 1.0415 .133(7) Uiso d PR .50 D 4 H
H62B -.1556 .4993 1.1040 .133(7) Uiso d PR .50 D 4 H
H62C .0340 .4462 1.0720 .133(7) Uiso d PR .50 D 4 H
C72 -.369(3) .3934(9) 1.0291(8) .113(3) Uani d PU .50 D 4 C
H72A -.4563 .4084 1.0726 .18(2) Uiso d PR .50 D 4 H
H72B -.4761 .3776 .9908 .18(2) Uiso d PR .50 D 4 H
C82 -.216(3) .3247(9) 1.0489(9) .136(5) Uani d PU .50 D 4 C
H82A -.3058 .2836 1.0667 .133(7) Uiso d PR .50 D 4 H
H82B -.1307 .3096 1.0057 .133(7) Uiso d PR .50 D 4 H
H82C -.1111 .3403 1.0872 .133(7) Uiso d PR .50 D 4 H

loop_
_atom_site_aniso_label
_atom_site_aniso_U_11
_atom_site_aniso_U_22
_atom_site_aniso_U_33
_atom_site_aniso_U_12
_atom_site_aniso_U_13
_atom_site_aniso_U_23
Sb1 .03046(9) .04759(11) .05072(11) .00040(9) -.00015(9) .00063(11)
Cl1 .0708(6) .0617(5) .0589(5) .0179(5) -.0021(5) .0011(4)
Cl2 .0895(8) .0731(6) .0681(6) -.0092(7) -.0022(6) -.0171(5)
Cl3 .0666(6) .0556(5) .0762(6) -.0050(5) .0001(5) .0116(5)
Cl4 .0766(7) .0639(5) .0630(5) .0078(5) .0138(5) .0038(5)
Cl5 .0292(4) .0714(6) .0907(7) .0043(4) .0003(4) -.0050(6)
N11 .070(4) .064(4) .091(4) .001(3) -.005(4) .018(4)
C11 .068(5) .077(5) .132(6) .030(4) -.009(5) -.044(5)
C21 .061(5) .066(5) .208(11) -.009(4) .007(6) .018(7)
C31 .105(7) .084(6) .109(5) .020(6) .012(4) .004(5)
C41 .128(10) .117(9) .108(6) .011(9) .000(7) -.015(7)
N12 .046(3) .033(3) .102(4) .026(3) .000(3) .002(3)
C12 .072(6) .082(7) .136(7) -.014(5) -.016(6) -.004(6)
C22 .058(5) .053(5) .104(6) .005(4) .008(4) -.004(4)
C32 .125(8) .110(8) .099(5) .027(7) .031(5) -.007(5)
C42 .239(18) .135(12) .100(5) .054(13) .040(10) .017(8)
N21 .068(4) .146(5) .046(4) -.004(4) -.003(3) -.005(4)
C51 .053(4) .196(10) .065(5) .005(6) -.005(4) -.008(6)
C61 .077(6) .142(7) .102(7) .005(6) -.031(5) -.019(7)
C71 .117(8) .148(6) .104(7) -.012(6) .021(6) .013(5)
C81 .130(11) .177(8) .117(10) -.044(8) .011(9) .021(8)
N22 .062(4) .107(4) .076(5) -.009(4) .023(4) -.025(4)
C52 .062(5) .163(7) .071(5) .001(6) .034(4) .013(6)
C62 .096(6) .156(10) .045(5) -.012(6) .016(4) -.018(6)
C72 .092(6) .147(6) .101(7) -.024(4) .020(6) .008(6)
C82 .157(13) .146(7) .106(9) -.011(8) .005(10) .036(8)

loop_
_atom_type_symbol
_atom_type_description
_atom_type_scat_dispersion_real
_atom_type_scat_dispersion_imag
_atom_type_scat_source
C C 0.0033 0.0016 'International Tables Vol C Tables 4.2.6.8 and 6.1.1.4'
H H 0.0000 0.0000 'International Tables Vol C Tables 4.2.6.8 and 6.1.1.4'
Cl Cl 0.1484 0.1585 'International Tables Vol C Tables 4.2.6.8 and 6.1.1.4'
Sb Sb -0.5866 1.5461 'International Tables Vol C Tables 4.2.6.8 and 6.1.1.4'
N N 0.0061 0.0033 'International Tables Vol C Tables 4.2.6.8 and 6.1.1.4'

loop_
_geom_angle_atom_site_label_1
_geom_angle_atom_site_label_2
_geom_angle_atom_site_label_3
_geom_angle
_geom_angle_publ_flag
Cl1 Sb1 Cl2 174.90(4) y
Cl1 Sb1 Cl3 89.60(4) y
Cl1 Sb1 Cl4 89.67(4) y
Cl1 Sb1 Cl5 85.78(4) y
Cl2 Sb1 Cl3 90.44(4) y
Cl2 Sb1 Cl4 90.19(4) y
Cl2 Sb1 Cl5 89.12(4) y
Cl3 Sb1 Cl4 178.60(4) y
Cl3 Sb1 Cl5 90.41(4) y
Cl4 Sb1 Cl5 88.35(4) y
C21 N11 C11 114.9(11) ?
C21 N11 C31 119.1(10) ?
C11 N11 C31 111.3(9) ?
C21 N11 H11D 109.7 ?
C11 N11 H11D 93.9 ?
C31 N11 H11D 104.4 ?
N11 C11 H11A 115.4 ?
N11 C11 H11B 96.0 ?
H11A C11 H11B 109.5 ?
N11 C11 H11C 116.0 ?
H11A C11 H11C 109.5 ?
H11B C11 H11C 109.5 ?
N11 C21 H21A 108.2 ?
N11 C21 H21B 108.4 ?
H21A C21 H21B 109.5 ?
N11 C21 H21C 111.8 ?
H21A C21 H21C 109.5 ?
H21B C21 H21C 109.5 ?
N11 C31 C41 100.3(11) ?
N11 C31 H31A 115.3 ?
C41 C31 H31A 110.1 ?
N11 C31 H31B 108.7 ?
C41 C31 H31B 113.9 ?
H31A C31 H31B 108.6 ?
C31 C41 H41A 106.1 ?
C31 C41 H41B 113.0 ?
H41A C41 H41B 109.5 ?
C31 C41 H41C 109.2 ?
H41A C41 H41C 109.5 ?
H41B C41 H41C 109.5 ?
C32 N12 C12 106.5(10) ?
C32 N12 C22 104.7(9) ?
C12 N12 C22 109.2(10) ?
C32 N12 H12D 108.9 ?
C12 N12 H12D 120.5 ?
C22 N12 H12D 106.0 ?
N12 C12 H12A 105.0 ?
N12 C12 H12B 121.7 ?
H12A C12 H12B 109.5 ?
N12 C12 H12C 101.0 ?
H12A C12 H12C 109.5 ?
H12B C12 H12C 109.5 ?
N12 C22 H22A 113.3 ?
N12 C22 H22B 107.9 ?
H22A C22 H22B 109.5 ?
N12 C22 H22C 107.1 ?
H22A C22 H22C 109.5 ?
H22B C22 H22C 109.5 ?
C42 C32 N12 115.8(14) ?
C42 C32 H32A 96.6 ?
N12 C32 H32A 103.8 ?
C42 C32 H32B 115.9 ?
N12 C32 H32B 114.0 ?
H32A C32 H32B 108.1 ?
C32 C42 H42A 115.0 ?
C32 C42 H42B 116.0 ?
H42A C42 H42B 109.5 ?
C32 C42 H42C 96.5 ?
H42A C42 H42C 109.5 ?
H42B C42 H42C 109.5 ?
C51 N21 C71 121.4(11) ?
C51 N21 C61 110.7(11) ?
C71 N21 C61 96.2(10) ?
C51 N21 H21D 113.6 ?
C71 N21 H21D 106.5 ?
C61 N21 H21D 106.3 ?
N21 C51 H51A 102.8 ?
N21 C51 H51B 117.8 ?
H51A C51 H51B 109.5 ?
N21 C51 H51C 107.4 ?
H51A C51 H51C 109.5 ?
H51B C51 H51C 109.5 ?
N21 C61 H61A 116.2 ?
N21 C61 H61B 104.2 ?
H61A C61 H61B 109.5 ?
N21 C61 H61C 107.9 ?
H61A C61 H61C 109.5 ?
H61B C61 H61C 109.5 ?
C81 C71 N21 101.5(12) ?
C81 C71 H71A 112.7 ?
N21 C71 H71A 120.2 ?
C81 C71 H71B 107.6 ?
N21 C71 H71B 105.6 ?
H71A C71 H71B 108.3 ?
C71 C81 H81A 108.7 ?
C71 C81 H81B 112.4 ?
H81A C81 H81B 109.5 ?
C71 C81 H81C 107.3 ?
H81A C81 H81C 109.5 ?
H81B C81 H81C 109.5 ?
C62 N22 C72 120.4(12) ?
C62 N22 C52 112.5(12) ?
C72 N22 C52 103.4(10) ?
C62 N22 H22D 110.5 ?
C72 N22 H22D 106.4 ?
C52 N22 H22D 101.8 ?
N22 C52 H52A 117.5 ?
N22 C52 H52B 102.2 ?
H52A C52 H52B 109.5 ?
N22 C52 H52C 108.3 ?
H52A C52 H52C 109.5 ?
H52B C52 H52C 109.5 ?
N22 C62 H62A 112.7 ?
N22 C62 H62B 111.1 ?
H62A C62 H62B 109.5 ?
N22 C62 H62C 104.5 ?
H62A C62 H62C 109.5 ?
H62B C62 H62C 109.5 ?
N22 C72 C82 107.1(13) ?
N22 C72 H72A 108.3 ?
C82 C72 H72A 109.5 ?
N22 C72 H72B 116.1 ?
C82 C72 H72B 107.4 ?
H72A C72 H72B 108.2 ?
C72 C82 H82A 111.7 ?
C72 C82 H82B 109.4 ?
H82A C82 H82B 109.5 ?
C72 C82 H82C 107.3 ?
H82A C82 H82C 109.5 ?
H82B C82 H82C 109.5 ?

loop_
_geom_bond_atom_site_label_1
_geom_bond_atom_site_label_2
_geom_bond_site_symmetry_2
_geom_bond_distance
_geom_bond_publ_flag
Sb1 Cl1 . 2.7380(10) y
Sb1 Cl2 . 2.5040(10) y
Sb1 Cl3 . 2.4990(10) y
Sb1 Cl4 . 2.7680(10) y
Sb1 Cl5 . 2.3710(10) y
Sb1 Cl5 1_655 3.4740(10) y
N11 C21 . 1.367(15) ?
N11 C11 . 1.499(16) ?
N11 C31 . 1.529(16) ?
N11 H11D . .9001 ?
C11 H11A . .9600 ?
C11 H11B . .9600 ?
C11 H11C . .9600 ?
C21 H21A . .9600 ?
C21 H21B . .9601 ?
C21 H21C . .9601 ?
C31 C41 . 1.60(2) ?
C31 H31A . .9600 ?
C31 H31B . .9600 ?
C41 H41A . .9601 ?
C41 H41B . .9600 ?
C41 H41C . .9599 ?
N12 C32 . 1.445(17) ?
N12 C12 . 1.495(17) ?
N12 C22 . 1.533(14) ?
N12 H12D . .8999 ?
C12 H12A . .9600 ?
C12 H12B . .9600 ?
C12 H12C . .9600 ?
C22 H22A . .9599 ?
C22 H22B . .9599 ?
C22 H22C . .9600 ?
C32 C42 . 1.42(2) ?
C32 H32A . .9600 ?
C32 H32B . .9597 ?
C42 H42A . .9600 ?
C42 H42B . .9601 ?
C42 H42C . .9600 ?
N21 C51 . 1.363(16) ?
N21 C71 . 1.553(19) ?
N21 C61 . 1.613(17) ?
N21 H21D . .9000 ?
C51 H51A . .9600 ?
C51 H51B . .9601 ?
C51 H51C . .9600 ?
C61 H61A . .9600 ?
C61 H61B . .9600 ?
C61 H61C . .9600 ?
C71 C81 . 1.51(2) ?
C71 H71A . .9701 ?
C71 H71B . .9699 ?
C81 H81A . .9600 ?
C81 H81B . .9599 ?
C81 H81C . .9598 ?
N22 C62 . 1.345(18) ?
N22 C72 . 1.482(19) ?
N22 C52 . 1.558(17) ?
N22 H22D . .9000 ?
C52 H52A . .9601 ?
C52 H52B . .9600 ?
C52 H52C . .9599 ?
C62 H62A . .9602 ?
C62 H62B . .9600 ?
C62 H62C . .9600 ?
C72 C82 . 1.56(2) ?
C72 H72A . .9702 ?
C72 H72B . .9700 ?
C82 H82A . .9600 ?
C82 H82B . .9600 ?
C82 H82C . .9600 ?

loop_
_geom_hbond_atom_site_label_D
_geom_hbond_atom_site_label_H
_geom_hbond_atom_site_label_A
_geom_hbond_distance_DH
_geom_hbond_distance_HA
_geom_hbond_distance_DA
_geom_hbond_angle_DHA
N11 H11D Cl1 0.90 2.35 3.238(9) 170
N12 H12D Cl1 0.90 2.17 3.054(8) 169
N21 H21D Cl4 0.90 2.22 3.114(10) 176
N22 H22D Cl4 0.90 2.23 3.132(11) 177
